data_4340254
loop_
_publ_author_name
'Cotton, F. Albert'
'Donahue, James P.'
'Gruhn, Nadine E.'
'Lichtenberger, Dennis L.'
'Murillo, Carlos A.'
'Timmons, Daren J.'
'Van Dorn, Laura O.'
'Villagr\'an, Dino'
'Wang, Xiaoping'

_publ_section_title
;
 Facilitating access to the most easily ionized molecule: an improved
 synthesis of the key intermediate, W2(hpp)4Cl2, and related compounds.
;
_journal_issue 1
_journal_name_full 'Inorganic chemistry'
_journal_page_first 201
_journal_page_last 213
_journal_paper_doi 10.1021/ic0515709
_journal_volume 45
_journal_year 2006
_chemical_formula_moiety
;
 (C30 H48 N12 O2 W2 1+), (P F6 1-)
;
_chemical_formula_sum 'C30 H48 F6 N12 O2 P W2'
_chemical_formula_weight 1121.47
_chemical_name_common '[W2(hpp)4(\m-CO)2][PF6]'
_chemical_name_systematic
; 
 ? 
;
_space_group_IT_number 15
_symmetry_cell_setting monoclinic
_symmetry_space_group_name_Hall '-C 2yc'
_symmetry_space_group_name_H-M 'C 1 2/c 1'
_atom_sites_solution_hydrogens geom
_atom_sites_solution_primary direct
_atom_sites_solution_secondary difmap
_audit_creation_method SHELXL-97
_cell_angle_alpha 90.00
_cell_angle_beta 92.341(2)
_cell_angle_gamma 90.00
_cell_formula_units_Z 4
_cell_length_a 16.611(2)
_cell_length_b 9.1254(13)
_cell_length_c 24.082(3)
_cell_measurement_reflns_used 4519
_cell_measurement_temperature 213(2)
_cell_measurement_theta_max 26.3695
_cell_measurement_theta_min 2.4545
_cell_volume 3647.4(8)
_computing_cell_refinement SAINT
_computing_data_collection SMART
_computing_data_reduction SAINT
_computing_molecular_graphics 'SHELXTL V. 5.03 (Siemens, 1994)'
_computing_publication_material CIFTAB
_computing_structure_refinement 'SHELXL-97 (Sheldrick, 1997)'
_computing_structure_solution 'SHELXS-97 (Sheldrick, 1990)'
_diffrn_ambient_temperature 213(2)
_diffrn_measured_fraction_theta_full 0.987
_diffrn_measured_fraction_theta_max 0.987
_diffrn_measurement_device 'Bruker SMART 1000'
_diffrn_measurement_device_type 'area detector'
_diffrn_measurement_method '\w scans'
_diffrn_radiation_monochromator graphite
_diffrn_radiation_source 'normal-focus sealed tube'
_diffrn_radiation_type MoK\a
_diffrn_radiation_wavelength 0.71073
_diffrn_reflns_av_R_equivalents 0.0374
_diffrn_reflns_av_sigmaI/netI 0.0455
_diffrn_reflns_limit_h_max 21
_diffrn_reflns_limit_h_min -21
_diffrn_reflns_limit_k_max 10
_diffrn_reflns_limit_k_min -11
_diffrn_reflns_limit_l_max 31
_diffrn_reflns_limit_l_min -31
_diffrn_reflns_number 12349
_diffrn_reflns_theta_full 27.59
_diffrn_reflns_theta_max 27.59
_diffrn_reflns_theta_min 2.45
_diffrn_standards_number 'none (area detector data)'
_exptl_absorpt_coefficient_mu 6.426
_exptl_absorpt_correction_T_max 0.8559
_exptl_absorpt_correction_T_min 0.1334
_exptl_absorpt_correction_type multi-scan
_exptl_absorpt_process_details SADABS
_exptl_crystal_colour brown
_exptl_crystal_density_diffrn 2.042
_exptl_crystal_density_method 'not measured'
_exptl_crystal_description needle
_exptl_crystal_F_000 2180
_exptl_crystal_size_max 0.52
_exptl_crystal_size_mid 0.07
_exptl_crystal_size_min 0.03
_refine_diff_density_max 1.449
_refine_diff_density_min -1.035
_refine_diff_density_rms 0.172
_refine_ls_extinction_method none
_refine_ls_goodness_of_fit_ref 1.030
_refine_ls_hydrogen_treatment noref
_refine_ls_matrix_type full
_refine_ls_number_parameters 245
_refine_ls_number_reflns 4176
_refine_ls_number_restraints 98
_refine_ls_restrained_S_all 1.048
_refine_ls_R_factor_all 0.0581
_refine_ls_R_factor_gt 0.0397
_refine_ls_shift/su_max 0.001
_refine_ls_shift/su_mean 0.000
_refine_ls_structure_factor_coef Fsqd
_refine_ls_weighting_details 'calc w=1/[\s^2^(Fo^2^)+(0.0454P)^2^+27.9010P] where P=(Fo^2^+2Fc^2^)/3'
_refine_ls_weighting_scheme calc
_refine_ls_wR_factor_gt 0.0906
_refine_ls_wR_factor_ref 0.0989
_reflns_number_gt 3201
_reflns_number_total 4176
_reflns_threshold_expression I>2sigma(I)
_cod_data_source_file ic0515709si20050914_104451.cif
_cod_data_source_block cmpd3b
_cod_depositor_comments
;
The following automatic conversions were performed:

'_geom_bond_publ_flag' value 'Y' changed to 'y' according to
/usr/data/users/saulius/automatic-downloads/retrospective/ACS/lib/dictionaries/cif_core.dic
dictionary named 'cif_core.dic' version 2.4.2 from 2011-04-26 (44
times).

'_geom_bond_publ_flag' value 'N' changed to 'n' according to
/usr/data/users/saulius/automatic-downloads/retrospective/ACS/lib/dictionaries/cif_core.dic
dictionary named 'cif_core.dic' version 2.4.2 from 2011-04-26 (12
times).

'_geom_angle_publ_flag' value 'Y' changed to 'y' according
to
/usr/data/users/saulius/automatic-downloads/retrospective/ACS/lib/dictionaries/cif_core.dic
dictionary named 'cif_core.dic' version 2.4.2 from 2011-04-26 (85
times).

'_geom_angle_publ_flag' value 'N' changed to 'n' according
to
/usr/data/users/saulius/automatic-downloads/retrospective/ACS/lib/dictionaries/cif_core.dic
dictionary named 'cif_core.dic' version 2.4.2 from 2011-04-26 (30
times).

Automatic conversion script
Id: cif_fix_values 2281 2013-09-26 08:29:07Z andrius 
;
_cod_original_cell_volume 3647.4(9)
_cod_database_code 4340254

loop_
_symmetry_equiv_pos_as_xyz
'x, y, z'
'-x, y, -z+1/2'
'x+1/2, y+1/2, z'
'-x+1/2, y+1/2, -z+1/2'
'-x, -y, -z'
'x, -y, z-1/2'
'-x+1/2, -y+1/2, -z'
'x+1/2, -y+1/2, z-1/2'

loop_
_atom_site_label
_atom_site_type_symbol
_atom_site_fract_x
_atom_site_fract_y
_atom_site_fract_z
_atom_site_U_iso_or_equiv
_atom_site_adp_type
_atom_site_occupancy
_atom_site_symmetry_multiplicity
_atom_site_calc_flag
_atom_site_refinement_flags
_atom_site_disorder_assembly
_atom_site_disorder_group
W1 W 0.221741(15) 0.28078(3) 0.046351(11) 0.03003(10) Uani 1 1 d . . .
P1A P 0.0000 0.9583(5) 0.2500 0.0753(11) Uani 0.469(13) 2 d SPD . .
F1A F 0.0274(10) 0.8542(19) 0.3025(6) 0.061(4) Uiso 0.235(7) 1 d PD . 1
F2A F 0.0385(12) 1.0998(18) 0.2828(7) 0.092(6) Uiso 0.235(7) 1 d PD . 1
F3A F -0.0266(11) 1.063(2) 0.1975(6) 0.115(7) Uiso 0.235(7) 1 d PD . 1
F4A F -0.0369(12) 0.8155(18) 0.2172(7) 0.104(7) Uiso 0.235(7) 1 d PD . 1
F5A F 0.0866(7) 0.929(2) 0.2219(5) 0.065(5) Uiso 0.235(7) 1 d PD . 1
F6A F -0.0865(8) 0.987(2) 0.2775(6) 0.143(12) Uiso 0.235(7) 1 d PD . 1
P1B P 0.0000 0.9583(5) 0.2500 0.0753(11) Uani 0.531(13) 2 d SPD . 2
F1B F 0.0567(8) 0.9049(16) 0.2999(5) 0.061(4) Uiso 0.265(7) 1 d PD . 2
F2B F -0.0156(10) 1.1047(14) 0.2827(6) 0.092(6) Uiso 0.265(7) 1 d PD . 2
F3B F -0.0596(9) 1.0117(17) 0.2019(6) 0.115(7) Uiso 0.265(7) 1 d PD . 2
F4B F 0.0127(10) 0.8100(14) 0.2188(6) 0.104(7) Uiso 0.265(7) 1 d PD . 2
F5B F 0.0726(7) 1.0299(18) 0.2213(6) 0.065(5) Uiso 0.265(7) 1 d PD . 2
F6B F -0.0740(8) 0.888(2) 0.2798(6) 0.143(12) Uiso 0.265(7) 1 d PD . 2
O1 O 0.1138(3) 0.3864(6) -0.0551(2) 0.0481(13) Uani 1 1 d . . .
N1 N 0.2948(3) 0.4678(6) 0.0475(2) 0.0331(12) Uani 1 1 d . A .
N2 N 0.3339(3) 0.4252(7) -0.0439(2) 0.0335(13) Uani 1 1 d . . .
C4A C 0.3247(11) 0.724(2) 0.0790(8) 0.047(3) Uiso 0.488(7) 1 d P A 1
H4A1 H 0.2775 0.7624 0.0580 0.056 Uiso 0.488(7) 1 calc PR A 1
H4A2 H 0.3340 0.7857 0.1120 0.056 Uiso 0.488(7) 1 calc PR A 1
C5A C 0.3953(11) 0.7310(19) 0.0445(7) 0.048(3) Uiso 0.488(7) 1 d P A 1
H5A1 H 0.3980 0.8285 0.0276 0.057 Uiso 0.488(7) 1 calc PR A 1
H5A2 H 0.4440 0.7173 0.0682 0.057 Uiso 0.488(7) 1 calc PR A 1
C6A C 0.4568(11) 0.640(2) -0.0400(7) 0.049(3) Uiso 0.488(7) 1 d P A 1
H6A1 H 0.5088 0.6520 -0.0197 0.059 Uiso 0.488(7) 1 calc PR A 1
H6A2 H 0.4459 0.7303 -0.0610 0.059 Uiso 0.488(7) 1 calc PR A 1
C7A C 0.4627(10) 0.515(2) -0.0799(7) 0.044(3) Uiso 0.488(7) 1 d P A 1
H7A1 H 0.4894 0.4295 -0.0625 0.053 Uiso 0.488(7) 1 calc PR A 1
H7A2 H 0.4910 0.5428 -0.1132 0.053 Uiso 0.488(7) 1 calc PR A 1
N3A N 0.3938(8) 0.6205(15) 0.0003(5) 0.037(2) Uiso 0.488(7) 1 d P A 1
C4B C 0.2809(11) 0.7119(18) 0.0873(7) 0.047(3) Uiso 0.512(7) 1 d P A 2
H4B1 H 0.2844 0.7702 0.1215 0.056 Uiso 0.512(7) 1 calc PR A 2
H4B2 H 0.2253 0.7143 0.0719 0.056 Uiso 0.512(7) 1 calc PR A 2
C5B C 0.3384(10) 0.7664(18) 0.0461(7) 0.048(3) Uiso 0.512(7) 1 d P A 2
H5B1 H 0.3140 0.8496 0.0259 0.057 Uiso 0.512(7) 1 calc PR A 2
H5B2 H 0.3872 0.8018 0.0660 0.057 Uiso 0.512(7) 1 calc PR A 2
C6B C 0.4130(10) 0.7121(19) -0.0353(7) 0.049(3) Uiso 0.512(7) 1 d P A 2
H6B1 H 0.4596 0.7601 -0.0168 0.059 Uiso 0.512(7) 1 calc PR A 2
H6B2 H 0.3839 0.7858 -0.0578 0.059 Uiso 0.512(7) 1 calc PR A 2
C7B C 0.4423(9) 0.591(2) -0.0730(7) 0.044(3) Uiso 0.512(7) 1 d P A 2
H7B1 H 0.4843 0.5345 -0.0529 0.053 Uiso 0.512(7) 1 calc PR A 2
H7B2 H 0.4663 0.6354 -0.1054 0.053 Uiso 0.512(7) 1 calc PR A 2
N3B N 0.3607(8) 0.6557(15) 0.0063(5) 0.037(2) Uiso 0.512(7) 1 d P A 2
N4 N 0.2444(4) 0.2561(7) 0.1339(3) 0.0442(16) Uani 1 1 d . C .
N5 N 0.1379(4) 0.3729(7) 0.0989(2) 0.0420(15) Uani 1 1 d . C .
N6 N 0.1542(4) 0.3570(8) 0.1977(3) 0.0510(17) Uani 1 1 d . C .
C1 C 0.1613(4) 0.3423(8) -0.0228(3) 0.0316(14) Uani 1 1 d . . .
C2 C 0.3359(4) 0.5102(8) 0.0018(3) 0.0406(17) Uani 1 1 d . . .
C3 C 0.3081(5) 0.5599(8) 0.0976(3) 0.0471(19) Uani 1 1 d . . .
H3A H 0.3542 0.5227 0.1200 0.057 Uiso 1 1 calc R A 1
H3B H 0.2604 0.5565 0.1202 0.057 Uiso 1 1 calc R A 1
C8 C 0.3740(5) 0.4856(10) -0.0930(3) 0.051(2) Uani 1 1 d . . .
H8A H 0.3475 0.5771 -0.1047 0.061 Uiso 1 1 calc R A 1
H8B H 0.3684 0.4159 -0.1239 0.061 Uiso 1 1 calc R A 1
C9 C 0.1769(4) 0.3296(9) 0.1460(3) 0.0403(17) Uani 1 1 d . . .
C10 C 0.2948(6) 0.1914(11) 0.1777(3) 0.058(2) Uani 1 1 d . . .
H10A H 0.3422 0.2538 0.1847 0.070 Uiso 1 1 calc R B 1
H10B H 0.3138 0.0956 0.1652 0.070 Uiso 1 1 calc R B 1
C11A C 0.2529(13) 0.172(3) 0.2299(8) 0.067(4) Uiso 0.528(18) 1 d P C 1
H11A H 0.2216 0.0815 0.2274 0.081 Uiso 0.528(18) 1 calc PR C 1
H11B H 0.2936 0.1602 0.2602 0.081 Uiso 0.528(18) 1 calc PR C 1
C11B C 0.2798(14) 0.263(3) 0.2335(9) 0.067(4) Uiso 0.472(18) 1 d P C 2
H11C H 0.3031 0.2006 0.2630 0.081 Uiso 0.472(18) 1 calc PR C 2
H11D H 0.3089 0.3568 0.2352 0.081 Uiso 0.472(18) 1 calc PR C 2
C12 C 0.1994(7) 0.2901(14) 0.2447(4) 0.082(3) Uani 1 1 d . . .
H12A H 0.2312 0.3665 0.2640 0.098 Uiso 1 1 calc R C 1
H12B H 0.1609 0.2520 0.2709 0.098 Uiso 1 1 calc R C 1
C13 C 0.0807(6) 0.4326(14) 0.2053(4) 0.083(4) Uani 1 1 d . . .
H13A H 0.0871 0.4965 0.2379 0.099 Uiso 1 1 calc R C 1
H13B H 0.0383 0.3613 0.2126 0.099 Uiso 1 1 calc R C 1
C14A C 0.0543(10) 0.526(2) 0.1542(6) 0.066(4) Uiso 0.657(17) 1 d P C 1
H14A H -0.0018 0.5566 0.1576 0.079 Uiso 0.657(17) 1 calc PR C 1
H14B H 0.0876 0.6148 0.1535 0.079 Uiso 0.657(17) 1 calc PR C 1
C14B C 0.0281(18) 0.429(4) 0.1575(11) 0.066(4) Uiso 0.343(17) 1 d P C 2
H14C H -0.0125 0.5060 0.1619 0.079 Uiso 0.343(17) 1 calc PR C 2
H14D H -0.0003 0.3352 0.1574 0.079 Uiso 0.343(17) 1 calc PR C 2
C15 C 0.0616(5) 0.4482(10) 0.1031(4) 0.056(2) Uani 1 1 d . . .
H15A H 0.0550 0.5174 0.0721 0.067 Uiso 1 1 calc R C 1
H15B H 0.0179 0.3762 0.0994 0.067 Uiso 1 1 calc R C 1

loop_
_atom_site_aniso_label
_atom_site_aniso_U_11
_atom_site_aniso_U_22
_atom_site_aniso_U_33
_atom_site_aniso_U_23
_atom_site_aniso_U_13
_atom_site_aniso_U_12
W1 0.02809(15) 0.02775(16) 0.03467(16) -0.00102(13) 0.00656(10) 0.00239(12)
P1A 0.081(3) 0.072(3) 0.071(2) 0.000 -0.025(2) 0.000
P1B 0.081(3) 0.072(3) 0.071(2) 0.000 -0.025(2) 0.000
O1 0.039(3) 0.051(4) 0.055(3) 0.001(3) 0.000(2) 0.014(3)
N1 0.034(3) 0.024(3) 0.042(3) -0.006(3) 0.001(2) 0.001(2)
N2 0.025(3) 0.038(3) 0.037(3) 0.008(3) 0.005(2) -0.001(2)
N4 0.050(4) 0.042(4) 0.040(3) 0.003(3) 0.001(3) 0.009(3)
N5 0.039(3) 0.045(4) 0.043(3) 0.004(3) 0.015(3) 0.011(3)
N6 0.057(4) 0.060(5) 0.038(3) -0.012(3) 0.018(3) -0.011(4)
C1 0.035(4) 0.025(3) 0.036(4) 0.000(3) 0.007(3) -0.001(3)
C2 0.042(4) 0.025(4) 0.054(5) 0.007(3) -0.008(3) -0.009(3)
C3 0.055(5) 0.035(4) 0.051(5) -0.012(4) -0.006(4) 0.002(4)
C8 0.050(5) 0.055(6) 0.047(5) 0.015(4) 0.003(4) -0.017(4)
C9 0.036(4) 0.038(4) 0.048(4) -0.010(4) 0.009(3) -0.006(3)
C10 0.065(6) 0.062(7) 0.047(5) 0.000(4) -0.011(4) 0.007(5)
C12 0.077(7) 0.119(11) 0.049(6) -0.010(6) 0.007(5) -0.012(7)
C13 0.058(6) 0.122(10) 0.070(7) -0.035(7) 0.025(5) 0.010(6)
C15 0.033(4) 0.062(6) 0.073(6) -0.005(5) 0.012(4) 0.016(4)

loop_
_atom_type_symbol
_atom_type_description
_atom_type_scat_dispersion_real
_atom_type_scat_dispersion_imag
_atom_type_scat_source
C C 0.0033 0.0016 'International Tables Vol C Tables 4.2.6.8 and 6.1.1.4'
H H 0.0000 0.0000 'International Tables Vol C Tables 4.2.6.8 and 6.1.1.4'
N N 0.0061 0.0033 'International Tables Vol C Tables 4.2.6.8 and 6.1.1.4'
O O 0.0106 0.0060 'International Tables Vol C Tables 4.2.6.8 and 6.1.1.4'
F F 0.0171 0.0103 'International Tables Vol C Tables 4.2.6.8 and 6.1.1.4'
P P 0.1023 0.0942 'International Tables Vol C Tables 4.2.6.8 and 6.1.1.4'
W W -0.8490 6.8722 'International Tables Vol C Tables 4.2.6.8 and 6.1.1.4'

loop_
_geom_angle_atom_site_label_1
_geom_angle_atom_site_label_2
_geom_angle_atom_site_label_3
_geom_angle
_geom_angle_site_symmetry_1
_geom_angle_site_symmetry_3
_geom_angle_publ_flag
C1 W1 N1 93.1(3) . . y
C1 W1 N2 91.3(3) . 7 y
N1 W1 N2 170.7(2) . 7 y
C1 W1 N5 93.8(3) . . y
N1 W1 N5 93.7(2) . . y
N2 W1 N5 94.2(2) 7 . y
C1 W1 N4 156.5(3) . . y
N1 W1 N4 89.7(2) . . y
N2 W1 N4 89.6(2) 7 . y
N5 W1 N4 62.7(2) . . y
C1 W1 C1 109.2(2) . 7 y
N1 W1 C1 84.7(2) . 7 y
N2 W1 C1 86.1(2) 7 7 y
N5 W1 C1 157.0(2) . 7 y
N4 W1 C1 94.2(2) . 7 y
C1 W1 W1 60.99(19) . 7 y
N1 W1 W1 87.53(15) . 7 y
N2 W1 W1 87.41(15) 7 7 y
N5 W1 W1 154.82(17) . 7 y
N4 W1 W1 142.45(18) . 7 y
C1 W1 W1 48.21(17) 7 7 y
C1 W1 C9 125.1(3) . . y
N1 W1 C9 92.1(2) . . y
N2 W1 C9 92.1(2) 7 . y
N5 W1 C9 31.2(2) . . y
N4 W1 C9 31.5(2) . . y
C1 W1 C9 125.7(2) 7 . y
W1 W1 C9 173.94(18) 7 . y
F5B P1A F4B 91.6(4) 2 2 n
F5B P1A F4B 91.6(3) . . n
F5B P1A F3B 91.1(3) 2 2 n
F4B P1A F3B 90.5(3) 2 2 n
F5B P1A F3B 91.1(4) . . n
F4B P1A F3B 90.5(4) . . n
F5B P1A F1B 91.1(3) . . n
F4B P1A F1B 90.6(3) . . n
F3B P1A F1B 177.6(4) . . n
F5B P1A F1B 91.1(3) 2 2 n
F4B P1A F1B 90.6(3) 2 2 n
F3B P1A F1B 177.6(4) 2 2 n
F5B P1A F2B 90.7(3) . . n
F4B P1A F2B 177.7(4) . . n
F3B P1A F2B 89.7(3) . . n
F1B P1A F2B 89.2(3) . . n
F5B P1A F2B 90.7(3) 2 2 n
F4B P1A F2B 177.7(4) 2 2 n
F3B P1A F2B 89.7(3) 2 2 n
F1B P1A F2B 89.2(3) 2 2 n
F5B P1A F6B 179.0(4) . . n
F4B P1A F6B 89.4(4) . . n
F3B P1A F6B 89.0(3) . . n
F1B P1A F6B 88.8(3) . . n
F2B P1A F6B 88.3(3) . . n
F5B P1A F6B 179.0(4) 2 2 n
F4B P1A F6B 89.4(3) 2 2 n
F3B P1A F6B 89.0(3) 2 2 n
F1B P1A F6B 88.8(3) 2 2 n
F2B P1A F6B 88.3(3) 2 2 n
C2 N1 C3 115.5(6) . . y
C2 N1 W1 121.7(5) . . y
C3 N1 W1 122.8(5) . . y
C2 N2 C8 116.1(6) . . y
C2 N2 W1 122.5(4) . 7 y
C8 N2 W1 121.4(5) . 7 y
C5A C4A C3 110.6(14) . . y
N3A C5A C4A 113.1(15) . . y
N3A C6A C7A 113.4(14) . . y
C6A C7A C8 100.3(13) . . y
C2 N3A C5A 118.1(12) . . y
C2 N3A C6A 128.1(12) . . y
C5A N3A C6A 113.9(13) . . y
C3 C4B C5B 103.0(13) . . y
N3B C5B C4B 113.3(14) . . y
N3B C6B C7B 111.7(14) . . y
C6B C7B C8 112.9(12) . . y
C2 N3B C6B 117.9(12) . . y
C2 N3B C5B 129.3(12) . . y
C6B N3B C5B 112.7(13) . . y
C9 N4 C10 120.5(7) . . y
C9 N4 W1 92.7(5) . . y
C10 N4 W1 146.7(6) . . y
C9 N5 C15 118.3(6) . . y
C9 N5 W1 94.7(4) . . y
C15 N5 W1 146.9(5) . . y
C9 N6 C13 119.2(8) . . y
C9 N6 C12 119.0(8) . . y
C13 N6 C12 121.2(7) . . y
O1 C1 W1 165.3(6) . . y
O1 C1 W1 123.8(5) . 7 y
W1 C1 W1 70.8(2) . 7 y
N2 C2 N1 119.8(6) . . y
N2 C2 N3A 113.0(8) . . y
N1 C2 N3A 126.1(8) . . y
N2 C2 N3B 127.7(8) . . y
N1 C2 N3B 111.1(8) . . y
C4B C3 N1 111.3(9) . . y
N1 C3 C4A 109.2(8) . . y
N2 C8 C7A 111.2(8) . . y
N2 C8 C7B 109.1(8) . . y
N6 C9 N5 125.9(7) . . y
N6 C9 N4 124.2(7) . . y
N5 C9 N4 109.9(6) . . y
N6 C9 W1 179.1(6) . . y
N4 C10 C11A 113.0(10) . . y
N4 C10 C11B 110.8(11) . . y
C12 C11A C10 116.1(16) . . y
C12 C11B C10 116.1(17) . . y
C11B C12 N6 112.7(12) . . y
C11A C12 N6 114.8(10) . . y
C14B C13 N6 112.9(14) . . y
N6 C13 C14A 112.4(9) . . y
C15 C14A C13 112.3(13) . . y
C13 C14B C15 119(2) . . y
C14A C15 N5 113.6(9) . . y
N5 C15 C14B 112.0(13) . . y

loop_
_geom_bond_atom_site_label_1
_geom_bond_atom_site_label_2
_geom_bond_distance
_geom_bond_site_symmetry_2
_geom_bond_publ_flag
W1 C1 1.990(7) . y
W1 N1 2.094(6) . y
W1 N2 2.095(6) 7 y
W1 N5 2.095(6) . y
W1 N4 2.138(6) . y
W1 C1 2.334(7) 7 y
W1 W1 2.5203(6) 7 y
W1 C9 2.580(7) . y
P1A F5B 1.558(11) 2 n
P1A F5B 1.558(11) . n
P1A F4B 1.566(11) 2 n
P1A F4B 1.566(11) . n
P1A F3B 1.571(11) 2 n
P1A F3B 1.571(11) . n
P1A F1B 1.573(11) . n
P1A F1B 1.573(11) 2 n
P1A F2B 1.578(11) . n
P1A F2B 1.578(11) 2 n
P1A F6B 1.584(11) . n
P1A F6B 1.584(11) 2 n
O1 C1 1.157(8) . y
N1 C2 1.375(9) . y
N1 C3 1.478(9) . y
N2 C2 1.345(9) . y
N2 C8 1.487(9) . y
N2 W1 2.094(6) 7 y
C4A C5A 1.47(2) . y
C4A C3 1.59(2) . y
C5A N3A 1.46(2) . y
C6A N3A 1.47(2) . y
C6A C7A 1.50(2) . y
C7A C8 1.517(17) . y
N3A C2 1.393(14) . y
C4B C3 1.477(18) . y
C4B C5B 1.49(2) . y
C5B N3B 1.45(2) . y
C6B N3B 1.45(2) . y
C6B C7B 1.52(2) . y
C7B C8 1.549(18) . y
N3B C2 1.393(15) . y
N4 C9 1.349(10) . y
N4 C10 1.446(10) . y
N5 C9 1.343(10) . y
N5 C15 1.448(9) . y
N6 C9 1.338(9) . y
N6 C13 1.420(11) . y
N6 C12 1.467(13) . y
C1 W1 2.334(7) 7 y
C10 C11A 1.47(2) . y
C10 C11B 1.53(2) . y
C11A C12 1.45(2) . y
C11B C12 1.40(2) . y
C13 C14B 1.42(3) . y
C13 C14A 1.547(18) . y
C14A C15 1.431(17) . y
C14B C15 1.46(3) . y
